data_4072898
loop_
_publ_author_name
'Sivaramakrishna, Akella'
'Su, Hong'
'Moss, John R.'

_publ_section_title
;
 Selective Isomerization
 ofcis-PtL2(1-alkenyl)2tocis-PtL2(2-alkenyl)2Complexes
;
_journal_issue 24
_journal_name_full Organometallics
_journal_page_first 5786
_journal_paper_doi 10.1021/om0611249
_journal_volume 26
_journal_year 2007
_chemical_formula_moiety 'C39 H48 P2 Pt1'
_chemical_formula_sum 'C39 H48 P2 Pt'
_chemical_formula_weight 773.80
_chemical_melting_point 382.1(10)
_chemical_name_systematic
; 
Platinum(II)bis(diphenylphosphino)propanecis-bis(1-hexenyl) 
;
_space_group_IT_number 14
_symmetry_cell_setting monoclinic
_symmetry_space_group_name_Hall '-P 2yn'
_symmetry_space_group_name_H-M 'P 1 21/n 1'
_atom_sites_solution_hydrogens geom
_atom_sites_solution_primary direct
_atom_sites_solution_secondary difmap
_audit_creation_method SHELXL-97
_cell_angle_alpha 90.00
_cell_angle_beta 111.1560(10)
_cell_angle_gamma 90.00
_cell_formula_units_Z 4
_cell_length_a 14.1180(2)
_cell_length_b 14.5423(2)
_cell_length_c 18.3322(2)
_cell_measurement_reflns_used 61043
_cell_measurement_temperature 113(2)
_cell_measurement_theta_max 26.74
_cell_measurement_theta_min 1.84
_cell_volume 3510.08(8)
_computing_cell_refinement 'DENZO-SMN (Otwinowski & Minor, 1997)'
_computing_data_collection 'COLLECT (2000)'
_computing_data_reduction 'DENZO-SMN (Otwinowski & Minor, 1997)'
_computing_molecular_graphics 'ORTEP (Zsolnai & Pritzkow, 1994)'
_computing_publication_material 'SHELXL-97 (Sheldrick, 1997)'
_computing_structure_refinement 'SHELXL-97 (Sheldrick, 1997)'
_computing_structure_solution 'SHELXS-97 (Sheldrick, 1990)'
_diffrn_ambient_temperature 113(2)
_diffrn_measured_fraction_theta_full 0.999
_diffrn_measured_fraction_theta_max 0.999
_diffrn_measurement_device_type 'Nonius Kappa CCD diffractometer'
_diffrn_measurement_method '1.5\% \f scans and \w scans'
_diffrn_radiation_monochromator graphite
_diffrn_radiation_source 'fine-focus sealed tube'
_diffrn_radiation_type MoK\a
_diffrn_radiation_wavelength 0.71073
_diffrn_reflns_av_R_equivalents 0.0723
_diffrn_reflns_av_sigmaI/netI 0.0548
_diffrn_reflns_limit_h_max 17
_diffrn_reflns_limit_h_min -17
_diffrn_reflns_limit_k_max 18
_diffrn_reflns_limit_k_min -18
_diffrn_reflns_limit_l_max 22
_diffrn_reflns_limit_l_min -23
_diffrn_reflns_number 61043
_diffrn_reflns_theta_full 26.74
_diffrn_reflns_theta_max 26.74
_diffrn_reflns_theta_min 1.84
_exptl_absorpt_coefficient_mu 4.114
_exptl_absorpt_correction_T_max 0.7343
_exptl_absorpt_correction_T_min 0.5247
_exptl_absorpt_correction_type empirical
_exptl_absorpt_process_details 'SADABS (Sheldrick, 1997)'
_exptl_crystal_colour colourless
_exptl_crystal_density_diffrn 1.464
_exptl_crystal_density_meas ?
_exptl_crystal_density_method 'not measured'
_exptl_crystal_description tetrahedron
_exptl_crystal_F_000 1560
_exptl_crystal_size_max 0.18
_exptl_crystal_size_mid 0.16
_exptl_crystal_size_min 0.08
_refine_diff_density_max 1.463
_refine_diff_density_min -0.915
_refine_diff_density_rms 0.144
_refine_ls_extinction_coef 0.00062(7)
_refine_ls_extinction_expression Fc^*^=kFc[1+0.001xFc^2^\l^3^/sin(2\q)]^-1/4^
_refine_ls_extinction_method SHELXL
_refine_ls_goodness_of_fit_ref 1.092
_refine_ls_hydrogen_treatment constr
_refine_ls_matrix_type full
_refine_ls_number_parameters 380
_refine_ls_number_reflns 7453
_refine_ls_number_restraints 0
_refine_ls_restrained_S_all 1.092
_refine_ls_R_factor_all 0.0514
_refine_ls_R_factor_gt 0.0341
_refine_ls_shift/su_max 0.001
_refine_ls_shift/su_mean 0.000
_refine_ls_structure_factor_coef Fsqd
_refine_ls_weighting_details 'calc w=1/[\s^2^(Fo^2^)+(0.0000P)^2^+6.4300P] where P=(Fo^2^+2Fc^2^)/3'
_refine_ls_weighting_scheme calc
_refine_ls_wR_factor_gt 0.0595
_refine_ls_wR_factor_ref 0.0648
_reflns_number_gt 6036
_reflns_number_total 7453
_reflns_threshold_expression >2sigma(I)
_cod_data_source_file om0611249-file001.cif
_cod_data_source_block compound_2
_cod_depositor_comments
;
The following automatic conversions were performed:

'_chemical_melting_point' value '108-110\%' was changed to
'382.1(10)' - it was converted from degrees Celsius(C) to Kelvins(K),
the average value was taken and precision was estimated.

Automatic conversion script
Id: cif_fix_values 1715 2011-07-08 13:25:40Z adriana 

The following automatic conversions were performed:

'_exptl_crystal_density_meas' value 'not measured' was changed to '?'
- the value is perceived as not measured.

Automatic conversion script
Id: cif_fix_values 3008 2015-01-20 13:52:24Z robertas 
;
_cod_original_sg_symbol_H-M P21/n
_cod_database_code 4072898

loop_
_symmetry_equiv_pos_as_xyz
'x, y, z'
'-x+1/2, y+1/2, -z+1/2'
'-x, -y, -z'
'x-1/2, -y-1/2, z-1/2'

loop_
_atom_site_label
_atom_site_type_symbol
_atom_site_fract_x
_atom_site_fract_y
_atom_site_fract_z
_atom_site_U_iso_or_equiv
_atom_site_adp_type
_atom_site_occupancy
_atom_site_symmetry_multiplicity
_atom_site_calc_flag
_atom_site_refinement_flags
Pt1 Pt 0.193840(10) 0.168874(9) 0.072380(8) 0.01607(6) Uani 1 1 d .
P2 P 0.32515(7) 0.21221(7) 0.03540(6) 0.0189(2) Uani 1 1 d .
P1 P 0.10684(7) 0.30278(7) 0.03221(6) 0.0167(2) Uani 1 1 d .
C15 C 0.3504(3) 0.3362(3) 0.0349(2) 0.0238(9) Uani 1 1 d .
H15A H 0.3754 0.3591 0.0894 0.029 Uiso 1 1 calc R
H15B H 0.4049 0.3461 0.0136 0.029 Uiso 1 1 calc R
C7 C 0.2599(3) 0.0374(3) 0.1055(2) 0.0213(9) Uani 1 1 d .
H7A H 0.3344 0.0446 0.1312 0.026 Uiso 1 1 calc R
H7B H 0.2340 0.0105 0.1443 0.026 Uiso 1 1 calc R
C16 C 0.0426(3) 0.3493(2) 0.0942(2) 0.0177(8) Uani 1 1 d .
C28 C 0.4510(3) 0.1679(3) 0.0938(2) 0.0224(9) Uani 1 1 d .
C13 C 0.1796(3) 0.4057(3) 0.0263(2) 0.0215(9) Uani 1 1 d .
H13A H 0.1311 0.4541 -0.0021 0.026 Uiso 1 1 calc R
H13B H 0.2162 0.4284 0.0801 0.026 Uiso 1 1 calc R
C22 C 0.0066(3) 0.2927(3) -0.0643(2) 0.0185(8) Uani 1 1 d .
C23 C -0.0291(3) 0.2057(3) -0.0921(2) 0.0217(9) Uani 1 1 d .
H23 H -0.0001 0.1533 -0.0612 0.026 Uiso 1 1 calc R
C10 C 0.2607(3) -0.1885(3) -0.0097(2) 0.0283(10) Uani 1 1 d .
H10A H 0.1862 -0.1980 -0.0295 0.034 Uiso 1 1 calc R
H10B H 0.2786 -0.1614 -0.0526 0.034 Uiso 1 1 calc R
C35 C 0.2165(3) 0.1416(3) -0.1124(2) 0.0212(9) Uani 1 1 d .
H35 H 0.1668 0.1264 -0.0906 0.025 Uiso 1 1 calc R
C21 C -0.0613(3) 0.3641(3) 0.0704(2) 0.0203(8) Uani 1 1 d .
H21 H -0.1040 0.3483 0.0187 0.024 Uiso 1 1 calc R
C12 C 0.3700(3) -0.3194(3) -0.0211(3) 0.0430(13) Uani 1 1 d .
H12A H 0.3815 -0.2900 -0.0635 0.052 Uiso 1 1 calc R
H12B H 0.3999 -0.3775 -0.0030 0.052 Uiso 1 1 calc R
C24 C -0.1063(3) 0.1940(3) -0.1643(2) 0.0262(10) Uani 1 1 d .
H24 H -0.1302 0.1340 -0.1822 0.031 Uiso 1 1 calc R
C14 C 0.2565(3) 0.3924(3) -0.0137(2) 0.0234(9) Uani 1 1 d .
H14A H 0.2791 0.4536 -0.0248 0.028 Uiso 1 1 calc R
H14B H 0.2226 0.3611 -0.0644 0.028 Uiso 1 1 calc R
C39 C 0.3785(3) 0.2049(3) -0.0994(3) 0.0279(10) Uani 1 1 d .
H39 H 0.4406 0.2332 -0.0684 0.034 Uiso 1 1 calc R
C34 C 0.3069(3) 0.1824(2) -0.0657(2) 0.0208(9) Uani 1 1 d .
C37 C 0.2692(3) 0.1459(3) -0.2229(3) 0.0300(10) Uani 1 1 d .
H37 H 0.2559 0.1339 -0.2767 0.036 Uiso 1 1 calc R
C33 C 0.4974(3) 0.0963(3) 0.0692(3) 0.0288(10) Uani 1 1 d .
H33 H 0.4656 0.0711 0.0183 0.035 Uiso 1 1 calc R
C29 C 0.4988(3) 0.2021(3) 0.1693(2) 0.0285(10) Uani 1 1 d .
H29 H 0.4679 0.2505 0.1876 0.034 Uiso 1 1 calc R
C27 C -0.0376(3) 0.3690(3) -0.1113(2) 0.0246(9) Uani 1 1 d .
H27 H -0.0151 0.4292 -0.0933 0.030 Uiso 1 1 calc R
C36 C 0.1981(3) 0.1227(3) -0.1904(2) 0.0287(10) Uani 1 1 d .
H36 H 0.1364 0.0937 -0.2216 0.034 Uiso 1 1 calc R
C31 C 0.6369(3) 0.0963(3) 0.1922(3) 0.0314(10) Uani 1 1 d .
H31 H 0.7007 0.0726 0.2252 0.038 Uiso 1 1 calc R
C20 C -0.1035(3) 0.4017(3) 0.1214(2) 0.0264(9) Uani 1 1 d .
H20 H -0.1748 0.4109 0.1045 0.032 Uiso 1 1 calc R
C26 C -0.1135(3) 0.3570(3) -0.1832(2) 0.0310(10) Uani 1 1 d .
H26 H -0.1423 0.4090 -0.2147 0.037 Uiso 1 1 calc R
C9 C 0.2901(3) -0.1212(3) 0.0591(2) 0.0254(9) Uani 1 1 d .
H9A H 0.2721 -0.1485 0.1018 0.031 Uiso 1 1 calc R
H9B H 0.3646 -0.1121 0.0789 0.031 Uiso 1 1 calc R
C38 C 0.3598(4) 0.1864(3) -0.1772(3) 0.0323(11) Uani 1 1 d .
H38 H 0.4091 0.2016 -0.1994 0.039 Uiso 1 1 calc R
C11 C 0.3126(3) -0.2795(3) 0.0124(3) 0.0316(10) Uani 1 1 d .
H11 H 0.3033 -0.3114 0.0545 0.038 Uiso 1 1 calc R
C17 C 0.1024(3) 0.3718(3) 0.1717(2) 0.0247(9) Uani 1 1 d .
H17 H 0.1735 0.3605 0.1899 0.030 Uiso 1 1 calc R
C8 C 0.2381(3) -0.0283(3) 0.0375(2) 0.0239(9) Uani 1 1 d .
H8A H 0.2600 0.0007 -0.0027 0.029 Uiso 1 1 calc R
H8B H 0.1638 -0.0382 0.0139 0.029 Uiso 1 1 calc R
C25 C -0.1481(3) 0.2696(3) -0.2099(2) 0.0281(10) Uani 1 1 d .
H25 H -0.2006 0.2618 -0.2595 0.034 Uiso 1 1 calc R
C32 C 0.5895(3) 0.0611(3) 0.1182(3) 0.0332(11) Uani 1 1 d .
H32 H 0.6204 0.0122 0.1006 0.040 Uiso 1 1 calc R
C2 C 0.0954(3) 0.1200(3) 0.1924(2) 0.0245(9) Uani 1 1 d .
H2A H 0.1119 0.1839 0.2113 0.029 Uiso 1 1 calc R
H2B H 0.1557 0.0815 0.2196 0.029 Uiso 1 1 calc R
C1 C 0.0746(3) 0.1175(3) 0.1053(2) 0.0228(9) Uani 1 1 d .
H1A H 0.0125 0.1539 0.0781 0.027 Uiso 1 1 calc R
H1B H 0.0605 0.0532 0.0870 0.027 Uiso 1 1 calc R
C19 C -0.0426(3) 0.4258(3) 0.1962(2) 0.0282(10) Uani 1 1 d .
H19 H -0.0716 0.4534 0.2302 0.034 Uiso 1 1 calc R
C30 C 0.5911(3) 0.1661(3) 0.2179(3) 0.0349(11) Uani 1 1 d .
H30 H 0.6229 0.1898 0.2692 0.042 Uiso 1 1 calc R
C18 C 0.0602(3) 0.4098(3) 0.2218(2) 0.0306(10) Uani 1 1 d .
H18 H 0.1020 0.4250 0.2739 0.037 Uiso 1 1 calc R
C3 C 0.0074(3) 0.0863(3) 0.2142(2) 0.0325(11) Uani 1 1 d .
H3A H -0.0072 0.0215 0.1975 0.039 Uiso 1 1 calc R
H3B H -0.0538 0.1231 0.1853 0.039 Uiso 1 1 calc R
C4 C 0.0276(3) 0.0929(4) 0.3023(3) 0.0372(11) Uani 1 1 d .
H4A H 0.0813 0.0483 0.3304 0.045 Uiso 1 1 calc R
H4B H 0.0534 0.1553 0.3208 0.045 Uiso 1 1 calc R
C5 C -0.0641(4) 0.0746(3) 0.3227(3) 0.0411(12) Uani 1 1 d .
H5 H -0.1221 0.1112 0.2963 0.049 Uiso 1 1 calc R
C6 C -0.0743(4) 0.0160(4) 0.3708(3) 0.0513(14) Uani 1 1 d .
H6A H -0.0191 -0.0228 0.3991 0.062 Uiso 1 1 calc R
H6B H -0.1371 0.0111 0.3786 0.062 Uiso 1 1 calc R

loop_
_atom_site_aniso_label
_atom_site_aniso_U_11
_atom_site_aniso_U_22
_atom_site_aniso_U_33
_atom_site_aniso_U_23
_atom_site_aniso_U_13
_atom_site_aniso_U_12
Pt1 0.01483(9) 0.01394(9) 0.01861(9) -0.00029(6) 0.00504(6) -0.00062(6)
P2 0.0158(5) 0.0166(5) 0.0243(6) -0.0021(4) 0.0071(4) -0.0016(4)
P1 0.0158(5) 0.0143(5) 0.0191(5) -0.0005(4) 0.0053(4) -0.0001(4)
C15 0.020(2) 0.019(2) 0.036(2) -0.0024(18) 0.0151(18) -0.0022(17)
C7 0.018(2) 0.020(2) 0.026(2) 0.0034(17) 0.0069(17) -0.0001(16)
C16 0.020(2) 0.0134(19) 0.018(2) -0.0004(15) 0.0049(16) -0.0005(15)
C28 0.0169(19) 0.021(2) 0.030(2) 0.0001(17) 0.0082(17) -0.0019(17)
C13 0.018(2) 0.017(2) 0.028(2) 0.0005(17) 0.0060(17) -0.0006(16)
C22 0.021(2) 0.021(2) 0.016(2) -0.0008(16) 0.0096(16) -0.0016(17)
C23 0.022(2) 0.020(2) 0.024(2) -0.0002(17) 0.0098(17) 0.0005(17)
C10 0.027(2) 0.024(2) 0.029(2) -0.0004(17) 0.0038(19) -0.0001(18)
C35 0.020(2) 0.019(2) 0.026(2) 0.0034(16) 0.0091(17) 0.0007(16)
C21 0.022(2) 0.019(2) 0.021(2) 0.0004(16) 0.0087(17) -0.0033(16)
C12 0.029(3) 0.031(3) 0.062(3) -0.020(2) 0.009(2) 0.002(2)
C24 0.023(2) 0.025(2) 0.028(2) -0.0069(18) 0.0061(18) -0.0073(18)
C14 0.023(2) 0.017(2) 0.032(2) 0.0007(17) 0.0114(18) -0.0034(17)
C39 0.029(2) 0.020(2) 0.039(3) -0.0054(19) 0.017(2) -0.0025(18)
C34 0.020(2) 0.016(2) 0.029(2) 0.0002(16) 0.0118(17) 0.0019(16)
C37 0.039(3) 0.030(2) 0.026(2) 0.0010(18) 0.017(2) 0.006(2)
C33 0.024(2) 0.024(2) 0.033(2) -0.0047(18) 0.0046(19) 0.0033(18)
C29 0.029(2) 0.024(2) 0.029(2) 0.0006(18) 0.0067(19) 0.0045(19)
C27 0.029(2) 0.021(2) 0.021(2) -0.0001(17) 0.0059(18) -0.0026(18)
C36 0.027(2) 0.028(2) 0.026(2) -0.0015(18) 0.0030(18) 0.0042(19)
C31 0.021(2) 0.027(2) 0.041(3) 0.006(2) 0.004(2) 0.0012(19)
C20 0.025(2) 0.023(2) 0.036(3) 0.0004(18) 0.0177(19) -0.0010(18)
C26 0.032(2) 0.029(2) 0.026(2) 0.0093(19) 0.0034(19) 0.0016(19)
C9 0.024(2) 0.022(2) 0.031(2) 0.0018(18) 0.0095(18) -0.0004(18)
C38 0.043(3) 0.025(2) 0.042(3) 0.0004(19) 0.031(2) -0.002(2)
C11 0.024(2) 0.024(2) 0.037(3) -0.0030(19) 0.000(2) 0.0000(19)
C17 0.023(2) 0.024(2) 0.022(2) -0.0005(17) 0.0025(17) 0.0038(18)
C8 0.024(2) 0.020(2) 0.027(2) 0.0030(17) 0.0085(18) 0.0023(17)
C25 0.023(2) 0.035(3) 0.021(2) -0.0010(19) 0.0017(17) -0.0075(19)
C32 0.026(2) 0.027(2) 0.042(3) -0.003(2) 0.007(2) 0.0063(19)
C2 0.024(2) 0.025(2) 0.027(2) 0.0022(18) 0.0115(18) -0.0017(18)
C1 0.022(2) 0.021(2) 0.025(2) -0.0001(17) 0.0077(17) -0.0031(17)
C19 0.044(3) 0.020(2) 0.031(2) -0.0033(18) 0.026(2) -0.0021(19)
C30 0.036(3) 0.032(2) 0.026(2) 0.001(2) -0.0015(19) -0.004(2)
C18 0.046(3) 0.025(2) 0.019(2) -0.0022(18) 0.010(2) -0.005(2)
C3 0.030(2) 0.041(3) 0.030(3) -0.006(2) 0.016(2) -0.010(2)
C4 0.033(3) 0.051(3) 0.031(3) -0.004(2) 0.015(2) -0.008(2)
C5 0.044(3) 0.045(3) 0.035(3) -0.005(2) 0.015(2) -0.001(2)
C6 0.069(4) 0.050(3) 0.046(3) 0.005(3) 0.034(3) 0.002(3)

loop_
_atom_type_symbol
_atom_type_description
_atom_type_scat_dispersion_real
_atom_type_scat_dispersion_imag
_atom_type_scat_source
C C 0.0033 0.0016 'International Tables Vol C Tables 4.2.6.8 and 6.1.1.4'
H H 0.0000 0.0000 'International Tables Vol C Tables 4.2.6.8 and 6.1.1.4'
P P 0.1023 0.0942 'International Tables Vol C Tables 4.2.6.8 and 6.1.1.4'
Pt Pt -1.7033 8.3905 'International Tables Vol C Tables 4.2.6.8 and 6.1.1.4'

loop_
_geom_angle_atom_site_label_1
_geom_angle_atom_site_label_2
_geom_angle_atom_site_label_3
_geom_angle
C7 Pt1 C1 85.03(15)
C7 Pt1 P1 174.06(10)
C1 Pt1 P1 90.12(11)
C7 Pt1 P2 90.78(11)
C1 Pt1 P2 175.41(11)
P1 Pt1 P2 93.95(4)
C28 P2 C34 105.16(18)
C28 P2 C15 101.47(18)
C34 P2 C15 100.59(18)
C28 P2 Pt1 116.81(13)
C34 P2 Pt1 113.79(13)
C15 P2 Pt1 116.91(13)
C16 P1 C22 104.34(17)
C16 P1 C13 98.58(17)
C22 P1 C13 105.16(18)
C16 P1 Pt1 116.58(12)
C22 P1 Pt1 112.51(13)
C13 P1 Pt1 117.82(13)
C14 C15 P2 113.3(3)
C14 C15 H15A 108.9
P2 C15 H15A 108.9
C14 C15 H15B 108.9
P2 C15 H15B 108.9
H15A C15 H15B 107.7
C8 C7 Pt1 113.3(3)
C8 C7 H7A 108.9
Pt1 C7 H7A 108.9
C8 C7 H7B 108.9
Pt1 C7 H7B 108.9
H7A C7 H7B 107.7
C21 C16 C17 117.6(4)
C21 C16 P1 124.7(3)
C17 C16 P1 117.7(3)
C33 C28 C29 118.3(4)
C33 C28 P2 123.1(3)
C29 C28 P2 118.4(3)
C14 C13 P1 115.8(3)
C14 C13 H13A 108.3
P1 C13 H13A 108.3
C14 C13 H13B 108.3
P1 C13 H13B 108.3
H13A C13 H13B 107.4
C23 C22 C27 118.2(3)
C23 C22 P1 118.6(3)
C27 C22 P1 123.2(3)
C24 C23 C22 121.2(4)
C24 C23 H23 119.4
C22 C23 H23 119.4
C11 C10 C9 112.4(3)
C11 C10 H10A 109.1
C9 C10 H10A 109.1
C11 C10 H10B 109.1
C9 C10 H10B 109.1
H10A C10 H10B 107.9
C34 C35 C36 120.6(4)
C34 C35 H35 119.7
C36 C35 H35 119.7
C16 C21 C20 120.7(4)
C16 C21 H21 119.6
C20 C21 H21 119.6
C11 C12 H12A 120.0
C11 C12 H12B 120.0
H12A C12 H12B 120.0
C25 C24 C23 119.8(4)
C25 C24 H24 120.1
C23 C24 H24 120.1
C13 C14 C15 113.8(3)
C13 C14 H14A 108.8
C15 C14 H14A 108.8
C13 C14 H14B 108.8
C15 C14 H14B 108.8
H14A C14 H14B 107.7
C38 C39 C34 120.7(4)
C38 C39 H39 119.6
C34 C39 H39 119.6
C35 C34 C39 118.6(4)
C35 C34 P2 119.2(3)
C39 C34 P2 122.1(3)
C36 C37 C38 120.0(4)
C36 C37 H37 120.0
C38 C37 H37 120.0
C32 C33 C28 120.6(4)
C32 C33 H33 119.7
C28 C33 H33 119.7
C30 C29 C28 120.5(4)
C30 C29 H29 119.8
C28 C29 H29 119.8
C26 C27 C22 120.4(4)
C26 C27 H27 119.8
C22 C27 H27 119.8
C37 C36 C35 120.1(4)
C37 C36 H36 119.9
C35 C36 H36 119.9
C30 C31 C32 119.4(4)
C30 C31 H31 120.3
C32 C31 H31 120.3
C19 C20 C21 120.4(4)
C19 C20 H20 119.8
C21 C20 H20 119.8
C27 C26 C25 120.5(4)
C27 C26 H26 119.7
C25 C26 H26 119.7
C8 C9 C10 113.1(3)
C8 C9 H9A 109.0
C10 C9 H9A 109.0
C8 C9 H9B 109.0
C10 C9 H9B 109.0
H9A C9 H9B 107.8
C39 C38 C37 119.9(4)
C39 C38 H38 120.0
C37 C38 H38 120.0
C12 C11 C10 126.0(5)
C12 C11 H11 117.0
C10 C11 H11 117.0
C18 C17 C16 121.3(4)
C18 C17 H17 119.3
C16 C17 H17 119.3
C7 C8 C9 114.3(3)
C7 C8 H8A 108.7
C9 C8 H8A 108.7
C7 C8 H8B 108.7
C9 C8 H8B 108.7
H8A C8 H8B 107.6
C24 C25 C26 119.9(4)
C24 C25 H25 120.1
C26 C25 H25 120.1
C31 C32 C33 120.7(4)
C31 C32 H32 119.6
C33 C32 H32 119.6
C1 C2 C3 113.8(3)
C1 C2 H2A 108.8
C3 C2 H2A 108.8
C1 C2 H2B 108.8
C3 C2 H2B 108.8
H2A C2 H2B 107.7
C2 C1 Pt1 114.8(3)
C2 C1 H1A 108.6
Pt1 C1 H1A 108.6
C2 C1 H1B 108.6
Pt1 C1 H1B 108.6
H1A C1 H1B 107.5
C18 C19 C20 120.0(4)
C18 C19 H19 120.0
C20 C19 H19 120.0
C31 C30 C29 120.5(4)
C31 C30 H30 119.7
C29 C30 H30 119.7
C19 C18 C17 119.9(4)
C19 C18 H18 120.1
C17 C18 H18 120.1
C2 C3 C4 113.4(3)
C2 C3 H3A 108.9
C4 C3 H3A 108.9
C2 C3 H3B 108.9
C4 C3 H3B 108.9
H3A C3 H3B 107.7
C5 C4 C3 113.7(4)
C5 C4 H4A 108.8
C3 C4 H4A 108.8
C5 C4 H4B 108.8
C3 C4 H4B 108.8
H4A C4 H4B 107.7
C6 C5 C4 128.2(5)
C6 C5 H5 115.9
C4 C5 H5 115.9
C5 C6 H6A 120.0
C5 C6 H6B 120.0
H6A C6 H6B 120.0

loop_
_geom_bond_atom_site_label_1
_geom_bond_atom_site_label_2
_geom_bond_distance
Pt1 C7 2.118(4)
Pt1 C1 2.120(4)
Pt1 P1 2.2782(10)
Pt1 P2 2.2805(10)
P2 C28 1.829(4)
P2 C34 1.829(4)
P2 C15 1.839(4)
P1 C16 1.821(4)
P1 C22 1.830(4)
P1 C13 1.840(4)
C15 C14 1.539(5)
C15 H15A 0.9900
C15 H15B 0.9900
C7 C8 1.512(5)
C7 H7A 0.9900
C7 H7B 0.9900
C16 C21 1.388(5)
C16 C17 1.404(5)
C28 C33 1.390(6)
C28 C29 1.394(6)
C13 C14 1.526(5)
C13 H13A 0.9900
C13 H13B 0.9900
C22 C23 1.389(5)
C22 C27 1.405(5)
C23 C24 1.388(5)
C23 H23 0.9500
C10 C11 1.496(6)
C10 C9 1.531(6)
C10 H10A 0.9900
C10 H10B 0.9900
C35 C34 1.387(5)
C35 C36 1.387(6)
C35 H35 0.9500
C21 C20 1.389(5)
C21 H21 0.9500
C12 C11 1.315(6)
C12 H12A 0.9500
C12 H12B 0.9500
C24 C25 1.379(6)
C24 H24 0.9500
C14 H14A 0.9900
C14 H14B 0.9900
C39 C38 1.380(6)
C39 C34 1.400(6)
C39 H39 0.9500
C37 C36 1.381(6)
C37 C38 1.382(6)
C37 H37 0.9500
C33 C32 1.384(6)
C33 H33 0.9500
C29 C30 1.389(6)
C29 H29 0.9500
C27 C26 1.377(5)
C27 H27 0.9500
C36 H36 0.9500
C31 C30 1.374(6)
C31 C32 1.377(6)
C31 H31 0.9500
C20 C19 1.375(6)
C20 H20 0.9500
C26 C25 1.386(6)
C26 H26 0.9500
C9 C8 1.521(5)
C9 H9A 0.9900
C9 H9B 0.9900
C38 H38 0.9500
C11 H11 0.9500
C17 C18 1.379(6)
C17 H17 0.9500
C8 H8A 0.9900
C8 H8B 0.9900
C25 H25 0.9500
C32 H32 0.9500
C2 C1 1.515(5)
C2 C3 1.518(6)
C2 H2A 0.9900
C2 H2B 0.9900
C1 H1A 0.9900
C1 H1B 0.9900
C19 C18 1.374(6)
C19 H19 0.9500
C30 H30 0.9500
C18 H18 0.9500
C3 C4 1.537(6)
C3 H3A 0.9900
C3 H3B 0.9900
C4 C5 1.496(6)
C4 H4A 0.9900
C4 H4B 0.9900
C5 C6 1.271(7)
C5 H5 0.9500
C6 H6A 0.9500
C6 H6B 0.9500

loop_
_geom_torsion_atom_site_label_1
_geom_torsion_atom_site_label_2
_geom_torsion_atom_site_label_3
_geom_torsion_atom_site_label_4
_geom_torsion
C7 Pt1 P2 C28 -35.53(18)
C1 Pt1 P2 C28 -59.4(13)
P1 Pt1 P2 C28 148.06(15)
C7 Pt1 P2 C34 87.37(17)
C1 Pt1 P2 C34 63.5(13)
P1 Pt1 P2 C34 -89.04(13)
C7 Pt1 P2 C15 -155.95(18)
C1 Pt1 P2 C15 -180(100)
P1 Pt1 P2 C15 27.64(16)
C7 Pt1 P1 C16 76.2(11)
C1 Pt1 P1 C16 41.10(17)
P2 Pt1 P1 C16 -141.01(14)
C7 Pt1 P1 C22 -44.2(11)
C1 Pt1 P1 C22 -79.37(17)
P2 Pt1 P1 C22 98.51(14)
C7 Pt1 P1 C13 -166.9(11)
C1 Pt1 P1 C13 158.02(18)
P2 Pt1 P1 C13 -24.09(15)
C28 P2 C15 C14 177.9(3)
C34 P2 C15 C14 69.9(3)
Pt1 P2 C15 C14 -53.8(3)
C1 Pt1 C7 C8 96.3(3)
P1 Pt1 C7 C8 61.0(12)
P2 Pt1 C7 C8 -81.8(3)
C22 P1 C16 C21 5.0(4)
C13 P1 C16 C21 113.1(3)
Pt1 P1 C16 C21 -119.8(3)
C22 P1 C16 C17 -175.0(3)
C13 P1 C16 C17 -66.9(3)
Pt1 P1 C16 C17 60.2(3)
C34 P2 C28 C33 -24.0(4)
C15 P2 C28 C33 -128.4(4)
Pt1 P2 C28 C33 103.3(3)
C34 P2 C28 C29 161.9(3)
C15 P2 C28 C29 57.4(4)
Pt1 P2 C28 C29 -70.9(3)
C16 P1 C13 C14 172.6(3)
C22 P1 C13 C14 -79.9(3)
Pt1 P1 C13 C14 46.3(3)
C16 P1 C22 C23 -107.3(3)
C13 P1 C22 C23 149.5(3)
Pt1 P1 C22 C23 20.0(3)
C16 P1 C22 C27 71.5(4)
C13 P1 C22 C27 -31.7(4)
Pt1 P1 C22 C27 -161.2(3)
C27 C22 C23 C24 0.0(6)
P1 C22 C23 C24 178.9(3)
C17 C16 C21 C20 1.4(6)
P1 C16 C21 C20 -178.7(3)
C22 C23 C24 C25 0.5(6)
P1 C13 C14 C15 -71.7(4)
P2 C15 C14 C13 75.4(4)
C36 C35 C34 C39 0.6(6)
C36 C35 C34 P2 176.5(3)
C38 C39 C34 C35 -0.3(6)
C38 C39 C34 P2 -176.1(3)
C28 P2 C34 C35 132.2(3)
C15 P2 C34 C35 -122.7(3)
Pt1 P2 C34 C35 3.1(3)
C28 P2 C34 C39 -52.1(4)
C15 P2 C34 C39 53.0(4)
Pt1 P2 C34 C39 178.8(3)
C29 C28 C33 C32 -1.1(6)
P2 C28 C33 C32 -175.3(3)
C33 C28 C29 C30 1.0(6)
P2 C28 C29 C30 175.4(3)
C23 C22 C27 C26 -0.7(6)
P1 C22 C27 C26 -179.5(3)
C38 C37 C36 C35 1.2(6)
C34 C35 C36 C37 -1.1(6)
C16 C21 C20 C19 0.6(6)
C22 C27 C26 C25 0.8(6)
C11 C10 C9 C8 179.9(4)
C34 C39 C38 C37 0.4(6)
C36 C37 C38 C39 -0.9(6)
C9 C10 C11 C12 -123.5(5)
C21 C16 C17 C18 -1.9(6)
P1 C16 C17 C18 178.1(3)
Pt1 C7 C8 C9 176.4(3)
C10 C9 C8 C7 175.9(3)
C23 C24 C25 C26 -0.5(6)
C27 C26 C25 C24 -0.2(6)
C30 C31 C32 C33 1.1(7)
C28 C33 C32 C31 0.1(7)
C3 C2 C1 Pt1 177.7(3)
C7 Pt1 C1 C2 80.9(3)
P1 Pt1 C1 C2 -102.5(3)
P2 Pt1 C1 C2 104.9(13)
C21 C20 C19 C18 -2.2(6)
C32 C31 C30 C29 -1.2(7)
C28 C29 C30 C31 0.2(7)
C20 C19 C18 C17 1.6(6)
C16 C17 C18 C19 0.5(6)
C1 C2 C3 C4 -177.5(4)
C2 C3 C4 C5 170.6(4)
C3 C4 C5 C6 125.1(6)
